data_2243426
loop_
_publ_author_name
'Chi, Nguyen Thi Thanh'
'Thong, Pham Van'
'Van Meervelt, Luc'

_publ_section_title
;
 Crystal structures of three platinacyclic complexes bearing isopropyl
 eugenoxyacetate and pyridine derivatives
;
_journal_coeditor_code MW2159
_journal_issue 7
_journal_name_full 'Acta Crystallographica Section E'
_journal_page_first 1012
_journal_page_last 1017
_journal_paper_doi 10.1107/S2056989020006957
_journal_volume 76
_journal_year 2020
_chemical_formula_iupac '[Pt (C15 H19 O4) Cl (C6 H7 N)]'
_chemical_formula_moiety 'C21 H26 Cl N O4 Pt'
_chemical_formula_sum 'C21 H26 Cl N O4 Pt'
_chemical_formula_weight 586.97
_chemical_name_systematic
(\h^2^-2-Allyl-4-methoxy-5-{[(propan-2-yloxy)carbonyl]methoxy}phenyl-\k<i>C</i>^1^)chlorido(4-methylpyridine-\k<i>N</i>)platinum(II)
_space_group_crystal_system triclinic
_space_group_IT_number 2
_space_group_name_Hall '-P 1'
_space_group_name_H-M_alt 'P -1'
_atom_sites_solution_hydrogens geom
_atom_sites_solution_primary direct
_audit_creation_method
;
Olex2 1.3
(compiled 2019.11.21 svn.r41b79517 for OlexSys, GUI svn.r6003)
;
_cell_angle_alpha 94.9089(15)
_cell_angle_beta 102.2766(16)
_cell_angle_gamma 100.4541(15)
_cell_formula_units_Z 2
_cell_length_a 8.36089(15)
_cell_length_b 9.12717(16)
_cell_length_c 14.5582(3)
_cell_measurement_reflns_used 35745
_cell_measurement_temperature 100
_cell_measurement_theta_max 29.0210
_cell_measurement_theta_min 3.2330
_cell_volume 1058.58(4)
_computing_cell_refinement
;
CrysAlisPro (Rigaku OD, 2018)
;
_computing_data_collection
;
CrysAlisPro (Rigaku OD, 2018)
;
_computing_data_reduction
;
CrysAlisPro (Rigaku OD, 2018)
;
_computing_molecular_graphics
;
<i>OLEX2</i> (Dolomanov <i>et al.</i>,  2009)
;
_computing_publication_material
;
<i>OLEX2</i> (Dolomanov <i>et al.</i>,  2009)
;
_computing_structure_refinement
;
ShelXL (Sheldrick, 2015)
;
_computing_structure_solution
;
ShelXS (Sheldrick, 2008)
;
_diffrn_ambient_temperature 100
_diffrn_detector_area_resol_mean 15.9631
_diffrn_measured_fraction_theta_full 0.999
_diffrn_measured_fraction_theta_max 0.999
_diffrn_measurement_device_type
;
Rigaku Oxford Diffraction SuperNova, Single source at offset/far, Eos
;
_diffrn_measurement_method '\w scans'
_diffrn_radiation_monochromator mirror
_diffrn_radiation_type MoK\a
_diffrn_radiation_wavelength 0.71073
_diffrn_reflns_av_R_equivalents 0.0361
_diffrn_reflns_av_unetI/netI 0.0162
_diffrn_reflns_limit_h_max 10
_diffrn_reflns_limit_h_min -10
_diffrn_reflns_limit_k_max 11
_diffrn_reflns_limit_k_min -11
_diffrn_reflns_limit_l_max 18
_diffrn_reflns_limit_l_min -18
_diffrn_reflns_number 43513
_diffrn_reflns_theta_full 25.000
_diffrn_reflns_theta_max 26.372
_diffrn_reflns_theta_min 2.860
_diffrn_source 'SuperNova (Mo) X-ray Source'
_exptl_absorpt_coefficient_mu 6.780
_exptl_absorpt_correction_T_max 1.00000
_exptl_absorpt_correction_T_min 0.67144
_exptl_absorpt_correction_type multi-scan
_exptl_absorpt_process_details
;
CrysAlisPro (Rigaku OD, 2018)
;
_exptl_crystal_colour colourless
_exptl_crystal_density_diffrn 1.841
_exptl_crystal_description needle
_exptl_crystal_F_000 572
_exptl_crystal_size_max 0.25
_exptl_crystal_size_mid 0.2
_exptl_crystal_size_min 0.2
_refine_diff_density_max 0.380
_refine_diff_density_min -0.919
_refine_ls_extinction_method none
_refine_ls_goodness_of_fit_ref 1.123
_refine_ls_hydrogen_treatment constr
_refine_ls_matrix_type full
_refine_ls_number_parameters 257
_refine_ls_number_reflns 4327
_refine_ls_number_restraints 0
_refine_ls_restrained_S_all 1.123
_refine_ls_R_factor_all 0.0132
_refine_ls_R_factor_gt 0.0128
_refine_ls_shift/su_max 0.005
_refine_ls_shift/su_mean 0.000
_refine_ls_structure_factor_coef Fsqd
_refine_ls_weighting_details 'w=1/[\s^2^(Fo^2^)+(0.0150P)^2^+0.6590P] where P=(Fo^2^+2Fc^2^)/3'
_refine_ls_weighting_scheme calc
_refine_ls_wR_factor_gt 0.0325
_refine_ls_wR_factor_ref 0.0327
_reflns_number_gt 4252
_reflns_number_total 4327
_reflns_threshold_expression 'I > 2\s(I)'
_cod_data_source_file mw2159sup1.cif
_cod_data_source_block II
_cod_original_cell_volume 1058.58(3)
_cod_database_code 2243426
_shelx_space_group_comment
;
The symmetry employed for this shelxl refinement is uniquely defined
by the following loop, which should always be used as a source of
symmetry information in preference to the above space-group names.
They are only intended as comments.
;

loop_
_space_group_symop_operation_xyz
'x, y, z'
'-x, -y, -z'

loop_
_atom_site_type_symbol
_atom_site_label
_atom_site_fract_x
_atom_site_fract_y
_atom_site_fract_z
_atom_site_U_iso_or_equiv
_atom_site_adp_type
_atom_site_calc_flag
_atom_site_occupancy
_atom_site_disorder_assembly
_atom_site_disorder_group
Pt Pt1 1.00923(2) 0.54971(2) 0.69268(2) 0.00989(3) Uani d 1 . .
C C2 0.9207(3) 0.3594(2) 0.74088(15) 0.0119(4) Uani d 1 . .
C C3 0.7507(3) 0.2995(2) 0.70567(15) 0.0126(4) Uani d 1 . .
C C4 0.6771(3) 0.1616(2) 0.72883(15) 0.0122(4) Uani d 1 . .
H H4 0.562025 0.120185 0.702254 0.015 Uiso calc 1 . .
C C5 0.7718(3) 0.0851(2) 0.79059(15) 0.0119(4) Uani d 1 . .
C C6 0.9409(3) 0.1511(2) 0.83258(15) 0.0124(4) Uani d 1 . .
C C7 1.0146(3) 0.2846(2) 0.80607(15) 0.0126(4) Uani d 1 . .
H H7 1.129836 0.325802 0.832241 0.015 Uiso calc 1 . .
C C8 0.6526(3) 0.3880(2) 0.63896(16) 0.0163(4) Uani d 1 . .
H H8A 0.632773 0.340077 0.572804 0.020 Uiso calc 1 . .
H H8B 0.542682 0.387817 0.654178 0.020 Uiso calc 1 . .
C C9 0.7486(3) 0.5483(2) 0.64848(17) 0.0176(5) Uani d 1 . .
H H9 0.764409 0.589874 0.592650 0.021 Uiso calc 1 . .
C C10 0.8151(3) 0.6376(3) 0.73626(18) 0.0202(5) Uani d 1 . .
H H10A 0.800671 0.598144 0.792944 0.024 Uiso calc 1 . .
H H10B 0.874500 0.737636 0.739110 0.024 Uiso calc 1 . .
O O11 0.71319(18) -0.05067(16) 0.81844(11) 0.0144(3) Uani d 1 . .
C C12 0.5483(3) -0.1295(2) 0.76921(16) 0.0164(4) Uani d 1 . .
H H12A 0.542265 -0.144001 0.700981 0.025 Uiso calc 1 . .
H H12B 0.466172 -0.070730 0.781434 0.025 Uiso calc 1 . .
H H12C 0.524050 -0.227516 0.791625 0.025 Uiso calc 1 . .
O O13 1.02076(19) 0.07216(17) 0.89891(11) 0.0171(3) Uani d 1 . .
C C14 1.1632(3) 0.1545(2) 0.96761(15) 0.0155(4) Uani d 1 . .
H H14A 1.173924 0.106448 1.026448 0.019 Uiso calc 1 . .
H H14B 1.147068 0.257814 0.982931 0.019 Uiso calc 1 . .
C C15 1.3235(3) 0.1620(2) 0.93298(15) 0.0134(4) Uani d 1 . .
O O16 1.3310(2) 0.10801(18) 0.85616(11) 0.0201(3) Uani d 1 . .
O O17 1.45437(18) 0.23658(17) 1.00086(10) 0.0160(3) Uani d 1 . .
C C18 1.6184(3) 0.2570(3) 0.97671(16) 0.0165(4) Uani d 1 . .
H H18 1.623467 0.166368 0.934555 0.020 Uiso calc 1 . .
C C19 1.7466(3) 0.2720(3) 1.06927(18) 0.0277(6) Uani d 1 . .
H H19A 1.858792 0.285300 1.056968 0.042 Uiso calc 1 . .
H H19B 1.724572 0.181059 1.099656 0.042 Uiso calc 1 . .
H H19C 1.739589 0.359312 1.111216 0.042 Uiso calc 1 . .
C C20 1.6403(3) 0.3939(3) 0.92522(18) 0.0239(5) Uani d 1 . .
H H20A 1.637086 0.483010 0.966895 0.036 Uiso calc 1 . .
H H20B 1.549879 0.379957 0.868030 0.036 Uiso calc 1 . .
H H20C 1.748194 0.407443 0.907410 0.036 Uiso calc 1 . .
Cl Cl21 1.26067(6) 0.48086(6) 0.68589(4) 0.01889(11) Uani d 1 . .
N N22 1.0906(2) 0.74891(19) 0.63327(13) 0.0129(4) Uani d 1 . .
C C23 1.1236(3) 0.8889(2) 0.68027(15) 0.0135(4) Uani d 1 . .
H H23 1.107292 0.901003 0.742873 0.016 Uiso calc 1 . .
C C24 1.1802(3) 1.0157(2) 0.64104(15) 0.0147(4) Uani d 1 . .
H H24 1.203176 1.112415 0.676689 0.018 Uiso calc 1 . .
C C25 1.2034(3) 1.0004(2) 0.54849(16) 0.0146(4) Uani d 1 . .
C C26 1.1654(3) 0.8558(2) 0.49975(16) 0.0175(5) Uani d 1 . .
H H26 1.176376 0.840720 0.436193 0.021 Uiso calc 1 . .
C C27 1.1117(3) 0.7344(2) 0.54383(16) 0.0168(4) Uani d 1 . .
H H27 1.088589 0.636514 0.509765 0.020 Uiso calc 1 . .
C C28 1.2680(3) 1.1334(3) 0.50278(17) 0.0195(5) Uani d 1 . .
H H28A 1.256524 1.225818 0.538017 0.029 Uiso calc 1 . .
H H28B 1.203488 1.123624 0.437162 0.029 Uiso calc 1 . .
H H28C 1.386158 1.137376 0.503370 0.029 Uiso calc 1 . .

loop_
_atom_site_aniso_label
_atom_site_aniso_U_11
_atom_site_aniso_U_22
_atom_site_aniso_U_33
_atom_site_aniso_U_12
_atom_site_aniso_U_13
_atom_site_aniso_U_23
Pt1 0.00854(5) 0.00956(5) 0.01200(5) 0.00219(3) 0.00279(3) 0.00204(3)
C2 0.0118(10) 0.0109(10) 0.0139(10) 0.0034(8) 0.0048(8) 0.0004(8)
C3 0.0119(10) 0.0141(10) 0.0136(10) 0.0058(8) 0.0038(8) 0.0023(8)
C4 0.0073(9) 0.0153(10) 0.0139(10) 0.0024(8) 0.0027(8) 0.0005(8)
C5 0.0113(10) 0.0112(10) 0.0140(10) 0.0011(8) 0.0055(8) 0.0014(8)
C6 0.0111(10) 0.0137(10) 0.0127(10) 0.0044(8) 0.0011(8) 0.0026(8)
C7 0.0090(10) 0.0145(10) 0.0133(10) 0.0016(8) 0.0013(8) 0.0014(8)
C8 0.0108(10) 0.0175(11) 0.0209(12) 0.0042(8) 0.0019(9) 0.0060(9)
C9 0.0095(10) 0.0191(11) 0.0274(13) 0.0063(9) 0.0058(9) 0.0098(9)
C10 0.0173(11) 0.0149(11) 0.0339(14) 0.0066(9) 0.0148(10) 0.0045(10)
O11 0.0092(7) 0.0125(7) 0.0189(8) -0.0015(6) -0.0005(6) 0.0044(6)
C12 0.0090(10) 0.0145(10) 0.0229(12) -0.0014(8) 0.0012(9) 0.0016(9)
O13 0.0109(7) 0.0157(7) 0.0203(8) -0.0019(6) -0.0045(6) 0.0080(6)
C14 0.0112(10) 0.0185(11) 0.0138(11) -0.0009(8) -0.0010(9) 0.0043(9)
C15 0.0119(10) 0.0112(10) 0.0148(11) 0.0015(8) -0.0020(8) 0.0032(8)
O16 0.0172(8) 0.0239(8) 0.0160(8) 0.0047(7) -0.0004(7) -0.0047(7)
O17 0.0092(7) 0.0218(8) 0.0136(8) -0.0023(6) 0.0020(6) -0.0021(6)
C18 0.0105(10) 0.0200(11) 0.0179(11) -0.0001(8) 0.0051(9) -0.0017(9)
C19 0.0129(11) 0.0416(15) 0.0245(13) -0.0005(11) 0.0011(10) 0.0027(11)
C20 0.0212(12) 0.0226(12) 0.0291(14) 0.0001(10) 0.0123(11) 0.0039(10)
Cl21 0.0115(2) 0.0175(3) 0.0308(3) 0.0050(2) 0.0091(2) 0.0056(2)
N22 0.0119(9) 0.0119(8) 0.0145(9) 0.0022(7) 0.0020(7) 0.0028(7)
C23 0.0118(10) 0.0159(10) 0.0108(10) 0.0021(8) -0.0007(8) 0.0007(8)
C24 0.0127(10) 0.0142(10) 0.0140(11) 0.0018(8) -0.0023(8) -0.0002(8)
C25 0.0088(10) 0.0170(11) 0.0171(11) 0.0021(8) 0.0001(8) 0.0046(9)
C26 0.0199(11) 0.0189(11) 0.0153(11) 0.0044(9) 0.0073(9) 0.0025(9)
C27 0.0194(11) 0.0143(10) 0.0163(11) 0.0021(9) 0.0059(9) -0.0021(8)
C28 0.0195(12) 0.0180(11) 0.0195(12) 0.0008(9) 0.0029(10) 0.0059(9)

loop_
_atom_type_symbol
_atom_type_description
_atom_type_scat_dispersion_real
_atom_type_scat_dispersion_imag
_atom_type_scat_source
C C 0.0033 0.0016 'International Tables Vol C Tables 4.2.6.8 and 6.1.1.4'
H H 0.0000 0.0000 'International Tables Vol C Tables 4.2.6.8 and 6.1.1.4'
Cl Cl 0.1484 0.1585 'International Tables Vol C Tables 4.2.6.8 and 6.1.1.4'
N N 0.0061 0.0033 'International Tables Vol C Tables 4.2.6.8 and 6.1.1.4'
O O 0.0106 0.0060 'International Tables Vol C Tables 4.2.6.8 and 6.1.1.4'
Pt Pt -1.7033 8.3905 'International Tables Vol C Tables 4.2.6.8 and 6.1.1.4'

loop_
_geom_angle_atom_site_label_1
_geom_angle_atom_site_label_2
_geom_angle_atom_site_label_3
_geom_angle_site_symmetry_1
_geom_angle_site_symmetry_3
_geom_angle
_geom_angle_publ_flag
C2 Pt1 C9 . . 81.60(8) ?
C2 Pt1 C10 . . 86.78(9) ?
C2 Pt1 Cl21 . . 93.24(6) ?
C2 Pt1 N22 . . 176.29(7) ?
C9 Pt1 Cl21 . . 156.66(7) ?
C9 Pt1 N22 . . 95.50(8) ?
C10 Pt1 C9 . . 38.42(9) ?
C10 Pt1 Cl21 . . 164.63(7) ?
C10 Pt1 N22 . . 92.37(8) ?
N22 Pt1 Cl21 . . 88.53(5) ?
C3 C2 Pt1 . . 115.65(15) ?
C3 C2 C7 . . 118.71(19) ?
C7 C2 Pt1 . . 125.64(16) ?
C2 C3 C4 . . 120.89(19) ?
C2 C3 C8 . . 116.84(19) ?
C4 C3 C8 . . 122.23(19) ?
C3 C4 H4 . . 119.9 ?
C5 C4 C3 . . 120.14(19) ?
C5 C4 H4 . . 119.9 ?
C4 C5 C6 . . 119.24(19) ?
O11 C5 C4 . . 125.30(19) ?
O11 C5 C6 . . 115.42(18) ?
C7 C6 C5 . . 120.07(19) ?
O13 C6 C5 . . 114.89(18) ?
O13 C6 C7 . . 125.04(19) ?
C2 C7 H7 . . 119.7 ?
C6 C7 C2 . . 120.66(19) ?
C6 C7 H7 . . 119.7 ?
C3 C8 H8A . . 109.6 ?
C3 C8 H8B . . 109.6 ?
H8A C8 H8B . . 108.2 ?
C9 C8 C3 . . 110.11(18) ?
C9 C8 H8A . . 109.6 ?
C9 C8 H8B . . 109.6 ?
Pt1 C9 H9 . . 91.2 ?
C8 C9 Pt1 . . 108.44(14) ?
C8 C9 H9 . . 118.7 ?
C10 C9 Pt1 . . 70.35(12) ?
C10 C9 C8 . . 122.7(2) ?
C10 C9 H9 . . 118.7 ?
Pt1 C10 H10A . . 107.5 ?
Pt1 C10 H10B . . 91.2 ?
C9 C10 Pt1 . . 71.23(12) ?
C9 C10 H10A . . 120.0 ?
C9 C10 H10B . . 120.0 ?
H10A C10 H10B . . 120.0 ?
C5 O11 C12 . . 116.96(16) ?
O11 C12 H12A . . 109.5 ?
O11 C12 H12B . . 109.5 ?
O11 C12 H12C . . 109.5 ?
H12A C12 H12B . . 109.5 ?
H12A C12 H12C . . 109.5 ?
H12B C12 H12C . . 109.5 ?
C6 O13 C14 . . 117.11(16) ?
O13 C14 H14A . . 109.2 ?
O13 C14 H14B . . 109.2 ?
O13 C14 C15 . . 112.13(18) ?
H14A C14 H14B . . 107.9 ?
C15 C14 H14A . . 109.2 ?
C15 C14 H14B . . 109.2 ?
O16 C15 C14 . . 124.81(19) ?
O16 C15 O17 . . 125.2(2) ?
O17 C15 C14 . . 109.96(18) ?
C15 O17 C18 . . 116.30(16) ?
O17 C18 H18 . . 109.5 ?
O17 C18 C19 . . 106.23(18) ?
O17 C18 C20 . . 108.67(18) ?
C19 C18 H18 . . 109.5 ?
C19 C18 C20 . . 113.4(2) ?
C20 C18 H18 . . 109.5 ?
C18 C19 H19A . . 109.5 ?
C18 C19 H19B . . 109.5 ?
C18 C19 H19C . . 109.5 ?
H19A C19 H19B . . 109.5 ?
H19A C19 H19C . . 109.5 ?
H19B C19 H19C . . 109.5 ?
C18 C20 H20A . . 109.5 ?
C18 C20 H20B . . 109.5 ?
C18 C20 H20C . . 109.5 ?
H20A C20 H20B . . 109.5 ?
H20A C20 H20C . . 109.5 ?
H20B C20 H20C . . 109.5 ?
C23 N22 Pt1 . . 123.87(15) ?
C23 N22 C27 . . 117.67(18) ?
C27 N22 Pt1 . . 118.46(14) ?
N22 C23 H23 . . 118.6 ?
N22 C23 C24 . . 122.7(2) ?
C24 C23 H23 . . 118.6 ?
C23 C24 H24 . . 120.2 ?
C23 C24 C25 . . 119.5(2) ?
C25 C24 H24 . . 120.2 ?
C24 C25 C28 . . 122.0(2) ?
C26 C25 C24 . . 117.3(2) ?
C26 C25 C28 . . 120.6(2) ?
C25 C26 H26 . . 120.0 ?
C27 C26 C25 . . 119.9(2) ?
C27 C26 H26 . . 120.0 ?
N22 C27 C26 . . 122.8(2) ?
N22 C27 H27 . . 118.6 ?
C26 C27 H27 . . 118.6 ?
C25 C28 H28A . . 109.5 ?
C25 C28 H28B . . 109.5 ?
C25 C28 H28C . . 109.5 ?
H28A C28 H28B . . 109.5 ?
H28A C28 H28C . . 109.5 ?
H28B C28 H28C . . 109.5 ?

loop_
_geom_bond_atom_site_label_1
_geom_bond_atom_site_label_2
_geom_bond_site_symmetry_2
_geom_bond_distance
_geom_bond_publ_flag
Pt1 C2 . 2.005(2) ?
Pt1 C9 . 2.134(2) ?
Pt1 C10 . 2.123(2) ?
Pt1 Cl21 . 2.3197(5) ?
Pt1 N22 . 2.1418(18) ?
C2 C3 . 1.393(3) ?
C2 C7 . 1.405(3) ?
C3 C4 . 1.399(3) ?
C3 C8 . 1.518(3) ?
C4 H4 . 0.9500 ?
C4 C5 . 1.388(3) ?
C5 C6 . 1.413(3) ?
C5 O11 . 1.375(2) ?
C6 C7 . 1.387(3) ?
C6 O13 . 1.384(2) ?
C7 H7 . 0.9500 ?
C8 H8A . 0.9900 ?
C8 H8B . 0.9900 ?
C8 C9 . 1.515(3) ?
C9 H9 . 0.9500 ?
C9 C10 . 1.401(3) ?
C10 H10A . 0.9500 ?
C10 H10B . 0.9500 ?
O11 C12 . 1.436(2) ?
C12 H12A . 0.9800 ?
C12 H12B . 0.9800 ?
C12 H12C . 0.9800 ?
O13 C14 . 1.423(3) ?
C14 H14A . 0.9900 ?
C14 H14B . 0.9900 ?
C14 C15 . 1.521(3) ?
C15 O16 . 1.202(3) ?
C15 O17 . 1.339(3) ?
O17 C18 . 1.471(3) ?
C18 H18 . 1.0000 ?
C18 C19 . 1.512(3) ?
C18 C20 . 1.514(3) ?
C19 H19A . 0.9800 ?
C19 H19B . 0.9800 ?
C19 H19C . 0.9800 ?
C20 H20A . 0.9800 ?
C20 H20B . 0.9800 ?
C20 H20C . 0.9800 ?
N22 C23 . 1.348(3) ?
N22 C27 . 1.349(3) ?
C23 H23 . 0.9500 ?
C23 C24 . 1.386(3) ?
C24 H24 . 0.9500 ?
C24 C25 . 1.400(3) ?
C25 C26 . 1.392(3) ?
C25 C28 . 1.503(3) ?
C26 H26 . 0.9500 ?
C26 C27 . 1.380(3) ?
C27 H27 . 0.9500 ?
C28 H28A . 0.9800 ?
C28 H28B . 0.9800 ?
C28 H28C . 0.9800 ?

loop_
_geom_hbond_atom_site_label_D
_geom_hbond_atom_site_label_H
_geom_hbond_atom_site_label_A
_geom_hbond_site_symmetry_D
_geom_hbond_site_symmetry_H
_geom_hbond_site_symmetry_A
_geom_hbond_distance_DH
_geom_hbond_distance_HA
_geom_hbond_distance_DA
_geom_hbond_angle_DHA
_geom_hbond_publ_flag
C12 H12B O16 1_555 1_555 1_455 0.98 2.45 3.397(3) 162 y
C14 H14A O11 1_555 1_555 2_757 0.99 2.39 3.341(3) 161 y
C14 H14A O13 1_555 1_555 2_757 0.99 2.57 3.351(3) 136 y
C8 H8B Cl21 1_555 1_555 1_455 0.99 2.76 3.713(3) 162 y
C20 H20B Cg5 1_555 1_555 1_655 0.98 2.87 3.562(3) 128 y
C26 H26 Cg5 1_555 1_555 2_766 0.95 2.93 3.873(3) 171 y
C28 H28B Cg4 1_555 1_555 2_776 0.98 2.87 3.425(3) 117 y

loop_
_geom_torsion_atom_site_label_1
_geom_torsion_atom_site_label_2
_geom_torsion_atom_site_label_3
_geom_torsion_atom_site_label_4
_geom_torsion_site_symmetry_1
_geom_torsion_site_symmetry_2
_geom_torsion_site_symmetry_3
_geom_torsion_site_symmetry_4
_geom_torsion
_geom_torsion_publ_flag
Pt1 C2 C3 C4 . . . . 175.43(16) ?
Pt1 C2 C3 C8 . . . . -2.5(2) ?
Pt1 C2 C7 C6 . . . . -178.28(16) ?
Pt1 N22 C23 C24 . . . . 178.30(15) ?
Pt1 N22 C27 C26 . . . . -179.30(17) ?
C2 C3 C4 C5 . . . . 2.5(3) ?
C2 C3 C8 C9 . . . . -17.9(3) ?
C3 C2 C7 C6 . . . . 2.0(3) ?
C3 C4 C5 C6 . . . . 2.6(3) ?
C3 C4 C5 O11 . . . . 179.99(19) ?
C3 C8 C9 Pt1 . . . . 27.8(2) ?
C3 C8 C9 C10 . . . . -50.2(3) ?
C4 C3 C8 C9 . . . . 164.2(2) ?
C4 C5 C6 C7 . . . . -5.4(3) ?
C4 C5 C6 O13 . . . . 174.91(18) ?
C4 C5 O11 C12 . . . . 9.6(3) ?
C5 C6 C7 C2 . . . . 3.1(3) ?
C5 C6 O13 C14 . . . . -156.95(19) ?
C6 C5 O11 C12 . . . . -172.89(18) ?
C6 O13 C14 C15 . . . . -87.5(2) ?
C7 C2 C3 C4 . . . . -4.8(3) ?
C7 C2 C3 C8 . . . . 177.26(19) ?
C7 C6 O13 C14 . . . . 23.4(3) ?
C8 C3 C4 C5 . . . . -179.68(19) ?
C8 C9 C10 Pt1 . . . . 99.79(19) ?
O11 C5 C6 C7 . . . . 176.98(18) ?
O11 C5 C6 O13 . . . . -2.7(3) ?
O13 C6 C7 C2 . . . . -177.25(19) ?
O13 C14 C15 O16 . . . . 1.4(3) ?
O13 C14 C15 O17 . . . . -178.19(16) ?
C14 C15 O17 C18 . . . . -178.25(17) ?
C15 O17 C18 C19 . . . . -153.51(19) ?
C15 O17 C18 C20 . . . . 84.2(2) ?
O16 C15 O17 C18 . . . . 2.2(3) ?
N22 C23 C24 C25 . . . . 0.7(3) ?
C23 N22 C27 C26 . . . . 0.2(3) ?
C23 C24 C25 C26 . . . . 0.8(3) ?
C23 C24 C25 C28 . . . . -178.7(2) ?
C24 C25 C26 C27 . . . . -1.7(3) ?
C25 C26 C27 N22 . . . . 1.3(3) ?
C27 N22 C23 C24 . . . . -1.2(3) ?
C28 C25 C26 C27 . . . . 177.8(2) ?

_cod_database_fobs_code 2243426
